data_4306124
loop_
_publ_author_name
'Jorge Caballo'
'Mar\'ia Garc\'ia-Castro'
'Avelino Mart\'in'
'Miguel Mena'
'Adri\'an P\'erez-Redondo'
'Carlos Y\'elamos'

_publ_section_title
;
Yttrium and Erbium Halide Complexes with [{Ti(\h5-C5Me5)(\m-NH)}3(\m3-N)]
as a Neutral Tridentate Ligand
;
_journal_name_full 'Inorganic Chemistry'
_journal_page_first 7077
_journal_page_last 7079
_journal_paper_doi 10.1021/ic8010426
_journal_volume 47
_journal_year 2008
_chemical_compound_source 'synthesis as described'
_chemical_formula_moiety 'C64 H84 Cl2 Er2 N4 Ti3'
_chemical_formula_sum 'C64 H84 Cl2 Er2 N4 Ti3'
_chemical_formula_weight 1458.47
_chemical_name_systematic
;
 ?
;
_space_group_IT_number 14
_symmetry_cell_setting monoclinic
_symmetry_Int_Tables_number 14
_symmetry_space_group_name_Hall '-P 2ybc'
_symmetry_space_group_name_H-M 'P 1 21/c 1'
_atom_sites_solution_hydrogens geom
_atom_sites_solution_primary direct
_atom_sites_solution_secondary difmap
_audit_conform_dict_location ftp://ftp.iucr.org/pub/cif_core.dic
_audit_conform_dict_name cif_core.dic
_audit_conform_dict_version 2.2
_audit_creation_date 2008-01-30T11:46:24-00:00
_audit_creation_method 'WinGX routine CIF_UPDATE'
_cell_angle_alpha 90
_cell_angle_beta 102.403(18)
_cell_angle_gamma 90
_cell_formula_units_Z 4
_cell_length_a 18.166(4)
_cell_length_b 14.615(3)
_cell_length_c 24.832(5)
_cell_measurement_reflns_used 395
_cell_measurement_temperature 200(2)
_cell_measurement_theta_max 27
_cell_measurement_theta_min 3
_cell_measurement_wavelength 0.71073
_cell_volume 6439(2)
_computing_cell_refinement 'Dirax/lsq (Duisenberg & Schreurs, 1989-2000)'
_computing_data_collection 'Collect (Bruker AXS BV, 1997-2004)'
_computing_data_reduction 'EvalCCD (Duisenberg & Schreurs 1990-2000)'
_computing_molecular_graphics 'Ortep-3 for Windows (Farrugia, 1997)'
_computing_publication_material 'WinGX publication routines (Farrugia, 1999)'
_computing_structure_refinement 'SHELXL-97 (Sheldrick, 1997)'
_computing_structure_solution 'SHELXS-97 (Sheldrick, 1997)'
_diffrn_ambient_temperature 200(2)
_diffrn_detector 'CCD plate'
_diffrn_measured_fraction_theta_full 0.998
_diffrn_measured_fraction_theta_max 0.998
_diffrn_measurement_device '95mm CCD camera on \k-goniostat'
_diffrn_measurement_device_type KappaCCD
_diffrn_measurement_method 'CCD rotation images, thick slices'
_diffrn_orient_matrix_type X=UH
_diffrn_orient_matrix_UB_11 0.01
_diffrn_orient_matrix_UB_12 0
_diffrn_orient_matrix_UB_13 0
_diffrn_orient_matrix_UB_21 0
_diffrn_orient_matrix_UB_22 0.01
_diffrn_orient_matrix_UB_23 0
_diffrn_orient_matrix_UB_31 0
_diffrn_orient_matrix_UB_32 0
_diffrn_orient_matrix_UB_33 0.01
_diffrn_radiation_monochromator graphite
_diffrn_radiation_probe x-ray
_diffrn_radiation_type MoK\a
_diffrn_radiation_wavelength 0.71073
_diffrn_reflns_av_R_equivalents 0.0896
_diffrn_reflns_av_unetI/netI 0.1251
_diffrn_reflns_limit_h_max 23
_diffrn_reflns_limit_h_min -23
_diffrn_reflns_limit_k_max 18
_diffrn_reflns_limit_k_min -18
_diffrn_reflns_limit_l_max 32
_diffrn_reflns_limit_l_min 0
_diffrn_reflns_number 138506
_diffrn_reflns_reduction_process
;
 Scaled and merged with SORTAV
 R.H. Blessing, (1987) Cryst. Rev. 1, 3-58
 R.H. Blessing, (1989) J. Appl. Cryst. 22, 396-397
;
_diffrn_reflns_theta_full 27.51
_diffrn_reflns_theta_max 27.51
_diffrn_reflns_theta_min 3.06
_diffrn_source 'Enraf Nonius FR590'
_exptl_absorpt_coefficient_mu 3.057
_exptl_absorpt_correction_T_max 0.418
_exptl_absorpt_correction_T_min 0.374
_exptl_absorpt_correction_type multi-scan
_exptl_absorpt_process_details
;
 R.H. Blessing, Acta Cryst. (1995), A51, 33-38
;
_exptl_crystal_colour orange
_exptl_crystal_density_diffrn 1.505
_exptl_crystal_density_method 'not measured'
_exptl_crystal_description prism
_exptl_crystal_F_000 2928
_exptl_crystal_size_max 0.27
_exptl_crystal_size_mid 0.22
_exptl_crystal_size_min 0.15
_refine_diff_density_max 1.227
_refine_diff_density_min -0.925
_refine_diff_density_rms 0.162
_refine_ls_extinction_method none
_refine_ls_goodness_of_fit_ref 0.978
_refine_ls_hydrogen_treatment constr
_refine_ls_matrix_type full
_refine_ls_number_parameters 693
_refine_ls_number_reflns 14776
_refine_ls_number_restraints 0
_refine_ls_restrained_S_all 0.978
_refine_ls_R_factor_all 0.1192
_refine_ls_R_factor_gt 0.0482
_refine_ls_shift/su_max 0.002
_refine_ls_shift/su_mean 0
_refine_ls_structure_factor_coef Fsqd
_refine_ls_weighting_details 'calc w=1/[\s^2^(Fo^2^)+(0.0343P)^2^+0.0000P] where P=(Fo^2^+2Fc^2^)/3'
_refine_ls_weighting_scheme calc
_refine_ls_wR_factor_gt 0.0795
_refine_ls_wR_factor_ref 0.095
_reflns_number_gt 8524
_reflns_number_total 14776
_reflns_threshold_expression >2sigma(I)
_cod_data_source_file ic8010426-file001_4.cif
_cod_data_source_block 7
_cod_original_sg_symbol_H-M 'P 21/c'
_cod_database_code 4306124

loop_
_symmetry_equiv_pos_as_xyz
'x, y, z'
'-x, y+1/2, -z+1/2'
'-x, -y, -z'
'x, -y-1/2, z-1/2'

loop_
_atom_site_label
_atom_site_type_symbol
_atom_site_fract_x
_atom_site_fract_y
_atom_site_fract_z
_atom_site_U_iso_or_equiv
_atom_site_adp_type
_atom_site_occupancy
_atom_site_symmetry_multiplicity
_atom_site_calc_flag
_atom_site_refinement_flags
_atom_site_disorder_assembly
_atom_site_disorder_group
C10 C 0.1764(4) 0.9906(5) 0.3436(3) 0.0509(19) Uani 1 1 d . . .
C11 C 0.2498(4) 1.0227(5) 0.3676(3) 0.0531(19) Uani 1 1 d . . .
C12 C 0.2578(4) 1.1128(5) 0.3490(2) 0.0497(18) Uani 1 1 d . . .
C13 C 0.1878(3) 1.1385(4) 0.3139(2) 0.0398(16) Uani 1 1 d . . .
C14 C 0.1375(3) 1.0621(4) 0.3098(2) 0.0401(16) Uani 1 1 d . . .
C15 C 0.1451(5) 0.8980(5) 0.3529(4) 0.092(3) Uani 1 1 d . . .
H15A H 0.1024 0.884 0.3227 0.138 Uiso 1 1 calc R . .
H15B H 0.1283 0.8983 0.3879 0.138 Uiso 1 1 calc R . .
H15C H 0.1844 0.8515 0.3544 0.138 Uiso 1 1 calc R . .
C16 C 0.3101(5) 0.9704(6) 0.4075(3) 0.094(3) Uani 1 1 d . . .
H16A H 0.3581 0.9753 0.3957 0.141 Uiso 1 1 calc R . .
H16B H 0.2956 0.9058 0.4079 0.141 Uiso 1 1 calc R . .
H16C H 0.3157 0.9962 0.4446 0.141 Uiso 1 1 calc R . .
C17 C 0.3254(4) 1.1744(6) 0.3673(3) 0.077(3) Uani 1 1 d . . .
H17A H 0.3716 1.1378 0.3731 0.116 Uiso 1 1 calc R . .
H17B H 0.322 1.2048 0.4019 0.116 Uiso 1 1 calc R . .
H17C H 0.3265 1.2206 0.3389 0.116 Uiso 1 1 calc R . .
C18 C 0.1689(4) 1.2315(4) 0.2875(3) 0.059(2) Uani 1 1 d . . .
H18A H 0.1277 1.2251 0.255 0.088 Uiso 1 1 calc R . .
H18B H 0.2134 1.2566 0.2763 0.088 Uiso 1 1 calc R . .
H18C H 0.1534 1.2729 0.314 0.088 Uiso 1 1 calc R . .
C19 C 0.0565(3) 1.0638(5) 0.2794(3) 0.067(2) Uani 1 1 d . . .
H19A H 0.0351 1.0022 0.2791 0.1 Uiso 1 1 calc R . .
H19B H 0.0536 1.0842 0.2414 0.1 Uiso 1 1 calc R . .
H19C H 0.0281 1.1061 0.2979 0.1 Uiso 1 1 calc R . .
C20 C 0.4446(3) 0.7967(4) 0.2187(2) 0.0375(15) Uani 1 1 d . . .
C21 C 0.4800(3) 0.8621(4) 0.2582(3) 0.0381(15) Uani 1 1 d . . .
C22 C 0.4527(3) 0.8491(4) 0.3075(3) 0.0437(17) Uani 1 1 d . . .
C23 C 0.4008(4) 0.7745(5) 0.2984(3) 0.0524(19) Uani 1 1 d . . .
C24 C 0.3954(3) 0.7414(4) 0.2433(3) 0.0492(18) Uani 1 1 d . . .
C25 C 0.4627(4) 0.7772(5) 0.1633(3) 0.062(2) Uani 1 1 d . . .
H25A H 0.4166 0.7813 0.1346 0.093 Uiso 1 1 calc R . .
H25B H 0.484 0.7155 0.1635 0.093 Uiso 1 1 calc R . .
H25C H 0.4995 0.8221 0.156 0.093 Uiso 1 1 calc R . .
C26 C 0.5405(3) 0.9281(5) 0.2528(3) 0.066(2) Uani 1 1 d . . .
H26A H 0.5248 0.9902 0.2601 0.098 Uiso 1 1 calc R . .
H26B H 0.5496 0.925 0.2153 0.098 Uiso 1 1 calc R . .
H26C H 0.5869 0.9125 0.2794 0.098 Uiso 1 1 calc R . .
C27 C 0.4811(4) 0.9012(6) 0.3608(3) 0.090(3) Uani 1 1 d . . .
H27A H 0.4616 0.8725 0.3906 0.135 Uiso 1 1 calc R . .
H27B H 0.4636 0.9647 0.3562 0.135 Uiso 1 1 calc R . .
H27C H 0.5363 0.9 0.37 0.135 Uiso 1 1 calc R . .
C28 C 0.3603(5) 0.7318(6) 0.3402(3) 0.098(3) Uani 1 1 d . . .
H28A H 0.3057 0.7342 0.3258 0.147 Uiso 1 1 calc R . .
H28B H 0.373 0.7659 0.375 0.147 Uiso 1 1 calc R . .
H28C H 0.3762 0.668 0.3468 0.147 Uiso 1 1 calc R . .
C29 C 0.3497(4) 0.6610(5) 0.2181(4) 0.081(3) Uani 1 1 d . . .
H29A H 0.303 0.658 0.2319 0.122 Uiso 1 1 calc R . .
H29B H 0.3787 0.6047 0.2282 0.122 Uiso 1 1 calc R . .
H29C H 0.3373 0.6675 0.1779 0.122 Uiso 1 1 calc R . .
C30 C 0.1217(3) 0.7803(4) 0.1395(2) 0.0368(15) Uani 1 1 d . . .
C31 C 0.1569(3) 0.8104(4) 0.0958(2) 0.0350(15) Uani 1 1 d . . .
C32 C 0.1270(3) 0.8977(4) 0.0780(2) 0.0342(14) Uani 1 1 d . . .
C33 C 0.0742(3) 0.9234(4) 0.1109(3) 0.0358(15) Uani 1 1 d . . .
C34 C 0.0713(3) 0.8509(4) 0.1483(2) 0.0346(14) Uani 1 1 d . . .
C35 C 0.1325(4) 0.6888(4) 0.1688(3) 0.0509(18) Uani 1 1 d . . .
H35A H 0.1449 0.6987 0.2088 0.076 Uiso 1 1 calc R . .
H35B H 0.1737 0.6554 0.1578 0.076 Uiso 1 1 calc R . .
H35C H 0.0859 0.6531 0.1588 0.076 Uiso 1 1 calc R . .
C36 C 0.2103(3) 0.7551(4) 0.0696(3) 0.0492(18) Uani 1 1 d . . .
H36A H 0.2496 0.7953 0.0613 0.074 Uiso 1 1 calc R . .
H36B H 0.1823 0.7271 0.0355 0.074 Uiso 1 1 calc R . .
H36C H 0.2337 0.707 0.0952 0.074 Uiso 1 1 calc R . .
C37 C 0.1456(4) 0.9515(5) 0.0308(2) 0.0552(19) Uani 1 1 d . . .
H37A H 0.2003 0.9519 0.034 0.083 Uiso 1 1 calc R . .
H37B H 0.1274 1.0144 0.032 0.083 Uiso 1 1 calc R . .
H37C H 0.1211 0.923 -0.0042 0.083 Uiso 1 1 calc R . .
C38 C 0.0261(3) 1.0089(4) 0.1026(3) 0.0562(19) Uani 1 1 d . . .
H38A H 0.052 1.057 0.0864 0.084 Uiso 1 1 calc R . .
H38B H 0.0174 1.0297 0.1382 0.084 Uiso 1 1 calc R . .
H38C H -0.0224 0.9953 0.0778 0.084 Uiso 1 1 calc R . .
C39 C 0.0164(4) 0.8429(5) 0.1863(3) 0.063(2) Uani 1 1 d . . .
H39A H 0.0419 0.8154 0.2213 0.094 Uiso 1 1 calc R . .
H39B H -0.0263 0.8044 0.1689 0.094 Uiso 1 1 calc R . .
H39C H -0.002 0.9039 0.1932 0.094 Uiso 1 1 calc R . .
C50 C 0.4293(4) 1.0339(5) 0.1278(3) 0.0511(19) Uani 1 1 d . . .
H50 H 0.4523 0.9783 0.1424 0.061 Uiso 1 1 calc R . .
C51 C 0.4466(4) 1.1191(5) 0.1495(3) 0.0537(19) Uani 1 1 d . . .
H51 H 0.4818 1.1326 0.1828 0.064 Uiso 1 1 calc R . .
C52 C 0.4037(4) 1.1826(5) 0.1144(4) 0.062(2) Uani 1 1 d . . .
H52 H 0.4063 1.2472 0.1187 0.074 Uiso 1 1 calc R . .
C53 C 0.3564(4) 1.1358(6) 0.0721(3) 0.058(2) Uani 1 1 d . . .
H53 H 0.3202 1.1624 0.0429 0.069 Uiso 1 1 calc R . .
C54 C 0.3715(4) 1.0422(5) 0.0800(3) 0.055(2) Uani 1 1 d . . .
H54 H 0.3474 0.9937 0.0575 0.066 Uiso 1 1 calc R . .
C60 C 0.2667(4) 1.3913(5) 0.1002(3) 0.061(2) Uani 1 1 d . . .
H60 H 0.2939 1.3522 0.1281 0.074 Uiso 1 1 calc R . .
C61 C 0.2693(4) 1.3870(5) 0.0441(3) 0.064(2) Uani 1 1 d . . .
H61 H 0.2974 1.3459 0.0268 0.077 Uiso 1 1 calc R . .
C62 C 0.2193(4) 1.4593(5) 0.0187(4) 0.069(2) Uani 1 1 d . . .
H62 H 0.2093 1.4753 -0.0193 0.083 Uiso 1 1 calc R . .
C63 C 0.1881(4) 1.5018(5) 0.0590(4) 0.067(2) Uani 1 1 d . . .
H63 H 0.1523 1.5501 0.053 0.08 Uiso 1 1 calc R . .
C64 C 0.2184(4) 1.4615(5) 0.1090(3) 0.062(2) Uani 1 1 d . . .
H64 H 0.2082 1.4785 0.1436 0.075 Uiso 1 1 calc R . .
C65 C 0.1327(4) 1.2062(5) -0.0341(3) 0.0520(18) Uani 1 1 d . . .
H65 H 0.1658 1.1555 -0.0251 0.062 Uiso 1 1 calc R . .
C66 C 0.1501(4) 1.2899(5) -0.0560(3) 0.057(2) Uani 1 1 d . . .
H66 H 0.1974 1.3063 -0.0637 0.069 Uiso 1 1 calc R . .
C67 C 0.0853(4) 1.3453(5) -0.0645(3) 0.0552(19) Uani 1 1 d . . .
H67 H 0.0809 1.4054 -0.0795 0.066 Uiso 1 1 calc R . .
C68 C 0.0288(4) 1.2964(5) -0.0473(3) 0.0563(19) Uani 1 1 d . . .
H68 H -0.021 1.3175 -0.0483 0.068 Uiso 1 1 calc R . .
C69 C 0.0579(4) 1.2104(5) -0.0279(3) 0.0490(17) Uani 1 1 d . . .
H69 H 0.0316 1.1637 -0.0133 0.059 Uiso 1 1 calc R . .
C70 C 0.0352(4) 1.2801(5) 0.1166(3) 0.059(2) Uani 1 1 d . . .
H70 H 0.0425 1.2204 0.1319 0.071 Uiso 1 1 calc R . .
C71 C 0.0720(4) 1.3602(5) 0.1395(3) 0.058(2) Uani 1 1 d . . .
H71 H 0.1085 1.3646 0.1731 0.07 Uiso 1 1 calc R . .
C72 C 0.0450(4) 1.4319(5) 0.1039(3) 0.058(2) Uani 1 1 d . . .
H72 H 0.0602 1.494 0.1094 0.07 Uiso 1 1 calc R . .
C73 C -0.0080(4) 1.3988(5) 0.0586(3) 0.059(2) Uani 1 1 d . . .
H73 H -0.0346 1.4332 0.0282 0.071 Uiso 1 1 calc R . .
C74 C -0.0139(4) 1.3043(5) 0.0674(3) 0.0534(19) Uani 1 1 d . . .
H74 H -0.0462 1.2634 0.0436 0.064 Uiso 1 1 calc R . .
C100 C 0.4219(7) 0.5985(8) 0.0355(4) 0.100(3) Uani 1 1 d . . .
H100 H 0.4118 0.5392 0.0478 0.12 Uiso 1 1 calc R . .
C101 C 0.3679(7) 0.6621(8) 0.0250(4) 0.093(3) Uani 1 1 d . . .
H101 H 0.3184 0.6469 0.0288 0.112 Uiso 1 1 calc R . .
C102 C 0.3819(5) 0.7469(7) 0.0092(3) 0.078(2) Uani 1 1 d . . .
H102 H 0.3421 0.7903 0.0022 0.093 Uiso 1 1 calc R . .
C103 C 0.4532(5) 0.7735(7) 0.0026(3) 0.072(2) Uani 1 1 d . . .
C104 C 0.5095(5) 0.7123(9) 0.0120(4) 0.092(3) Uani 1 1 d . . .
H104 H 0.5587 0.7292 0.0082 0.11 Uiso 1 1 calc R . .
C105 C 0.4949(7) 0.6216(9) 0.0278(4) 0.127(4) Uani 1 1 d . . .
H105 H 0.5337 0.5768 0.0331 0.152 Uiso 1 1 calc R . .
C106 C 0.4667(6) 0.8685(7) -0.0129(4) 0.106(3) Uani 1 1 d . . .
H10A H 0.4208 0.893 -0.0367 0.158 Uiso 1 1 calc R . .
H10B H 0.5079 0.8696 -0.0328 0.158 Uiso 1 1 calc R . .
H10C H 0.4803 0.9061 0.0204 0.158 Uiso 1 1 calc R . .
C110 C 0.1803(10) 0.8981(14) 0.8755(8) 0.186(7) Uani 1 1 d . . .
H110 H 0.1646 0.8529 0.8982 0.223 Uiso 1 1 calc R . .
C111 C 0.2434(8) 0.9554(14) 0.8953(6) 0.147(6) Uani 1 1 d . . .
H111 H 0.2666 0.9527 0.9334 0.177 Uiso 1 1 calc R . .
C112 C 0.2716(14) 1.0117(12) 0.8639(9) 0.175(8) Uani 1 1 d . . .
C113 C 0.2358(16) 1.0241(13) 0.8093(8) 0.251(18) Uani 1 1 d . . .
H113 H 0.2542 1.0698 0.7884 0.302 Uiso 1 1 calc R . .
C114 C 0.1803(19) 0.977(2) 0.7865(10) 0.263(18) Uani 1 1 d . . .
H114 H 0.1615 0.9823 0.7478 0.316 Uiso 1 1 calc R . .
C115 C 0.1421(8) 0.9119(16) 0.8203(9) 0.203(12) Uani 1 1 d . . .
H115 H 0.0956 0.8825 0.805 0.244 Uiso 1 1 calc R . .
C116 C 0.3329(11) 1.0637(11) 0.8896(10) 0.260(13) Uani 1 1 d . . .
H11A H 0.3377 1.1171 0.8667 0.391 Uiso 1 1 calc R . .
H11B H 0.3788 1.0266 0.8946 0.391 Uiso 1 1 calc R . .
H11C H 0.3255 1.0841 0.9257 0.391 Uiso 1 1 calc R . .
Cl1 Cl 0.19081(8) 1.17632(10) 0.10053(6) 0.0408(4) Uani 1 1 d . . .
Cl2 Cl 0.33443(9) 1.23191(11) 0.22780(7) 0.0492(4) Uani 1 1 d . . .
Er1 Er 0.309709(13) 1.090510(17) 0.164164(10) 0.02617(8) Uani 1 1 d . . .
Er2 Er 0.127381(14) 1.332363(17) 0.046844(11) 0.03149(8) Uani 1 1 d . . .
N1 N 0.2431(2) 0.8868(3) 0.24849(18) 0.0291(11) Uani 1 1 d . . .
N12 N 0.3465(2) 1.0176(3) 0.26236(17) 0.0313(11) Uani 1 1 d . . .
H12 H 0.3811 1.0608 0.2674 0.038 Uiso 1 1 calc R . .
N13 N 0.1893(2) 1.0374(3) 0.19607(17) 0.0243(10) Uani 1 1 d . . .
H13 H 0.1705 1.0874 0.1787 0.029 Uiso 1 1 calc R . .
N23 N 0.2973(2) 0.9116(3) 0.15950(17) 0.0279(10) Uani 1 1 d . . .
H23 H 0.3154 0.919 0.1296 0.033 Uiso 1 1 calc R . .
Ti1 Ti 0.24057(5) 1.01243(7) 0.27176(4) 0.0290(2) Uani 1 1 d . . .
Ti2 Ti 0.34503(5) 0.89104(7) 0.23778(4) 0.0289(2) Uani 1 1 d . . .
Ti3 Ti 0.19511(5) 0.90964(6) 0.17281(4) 0.0252(2) Uani 1 1 d . . .

loop_
_atom_site_aniso_label
_atom_site_aniso_U_11
_atom_site_aniso_U_22
_atom_site_aniso_U_33
_atom_site_aniso_U_23
_atom_site_aniso_U_13
_atom_site_aniso_U_12
C10 0.068(5) 0.051(4) 0.048(4) 0.004(4) 0.044(4) 0.020(4)
C11 0.061(5) 0.074(5) 0.028(4) 0.003(4) 0.018(4) 0.028(4)
C12 0.049(4) 0.076(5) 0.025(4) -0.013(4) 0.009(3) 0.019(4)
C13 0.047(4) 0.046(4) 0.029(3) -0.013(3) 0.012(3) 0.012(3)
C14 0.035(3) 0.051(4) 0.039(4) -0.011(3) 0.019(3) 0.002(3)
C15 0.133(8) 0.060(5) 0.115(8) 0.008(5) 0.096(7) 0.005(5)
C16 0.114(7) 0.141(8) 0.033(5) 0.019(5) 0.027(5) 0.068(6)
C17 0.060(5) 0.119(7) 0.052(5) -0.037(5) 0.009(4) -0.013(5)
C18 0.062(5) 0.051(5) 0.070(5) 0.004(4) 0.031(4) 0.013(4)
C19 0.041(4) 0.092(6) 0.073(5) -0.025(5) 0.026(4) 0.001(4)
C20 0.031(3) 0.039(4) 0.042(4) 0.005(3) 0.007(3) 0.015(3)
C21 0.030(3) 0.031(3) 0.049(4) -0.005(3) -0.003(3) 0.010(3)
C22 0.040(4) 0.040(4) 0.039(4) -0.004(3) -0.017(3) 0.025(3)
C23 0.050(4) 0.055(5) 0.054(5) 0.029(4) 0.015(4) 0.034(4)
C24 0.031(3) 0.037(4) 0.072(5) 0.011(4) -0.006(3) 0.014(3)
C25 0.061(5) 0.061(5) 0.066(5) -0.012(4) 0.017(4) 0.025(4)
C26 0.041(4) 0.048(4) 0.099(6) -0.004(4) -0.006(4) -0.014(3)
C27 0.093(6) 0.105(7) 0.051(5) -0.030(5) -0.032(4) 0.057(5)
C28 0.103(7) 0.104(7) 0.100(7) 0.064(6) 0.052(6) 0.056(6)
C29 0.048(4) 0.035(4) 0.149(8) 0.002(5) -0.002(5) 0.007(4)
C30 0.036(3) 0.024(3) 0.048(4) -0.002(3) 0.002(3) -0.005(3)
C31 0.028(3) 0.029(3) 0.044(4) -0.013(3) -0.001(3) -0.012(3)
C32 0.033(3) 0.028(3) 0.036(4) 0.002(3) -0.006(3) -0.006(3)
C33 0.022(3) 0.030(3) 0.051(4) -0.004(3) -0.003(3) -0.004(3)
C34 0.026(3) 0.037(4) 0.037(4) -0.006(3) -0.002(3) -0.005(3)
C35 0.057(4) 0.031(4) 0.061(5) 0.010(3) 0.005(4) -0.014(3)
C36 0.044(4) 0.047(4) 0.059(5) -0.022(4) 0.017(3) -0.005(3)
C37 0.070(5) 0.053(4) 0.035(4) 0.001(3) -0.007(4) -0.013(4)
C38 0.042(4) 0.043(4) 0.073(5) -0.005(4) -0.012(4) 0.009(3)
C39 0.052(4) 0.063(5) 0.082(5) -0.011(4) 0.035(4) -0.023(4)
C50 0.039(4) 0.047(4) 0.077(6) 0.012(4) 0.033(4) 0.012(3)
C51 0.034(4) 0.073(6) 0.058(5) -0.009(4) 0.017(4) -0.013(4)
C52 0.061(5) 0.042(4) 0.099(7) 0.001(5) 0.055(5) -0.012(4)
C53 0.045(4) 0.078(6) 0.059(5) 0.029(4) 0.029(4) 0.007(4)
C54 0.057(5) 0.062(5) 0.058(5) -0.013(4) 0.039(4) -0.021(4)
C60 0.047(4) 0.037(4) 0.086(6) 0.014(4) -0.015(4) -0.025(3)
C61 0.044(4) 0.069(6) 0.082(6) 0.017(5) 0.020(4) -0.020(4)
C62 0.072(5) 0.056(5) 0.073(6) 0.030(5) -0.001(5) -0.032(4)
C63 0.068(5) 0.030(4) 0.095(7) 0.009(5) -0.001(5) -0.002(4)
C64 0.070(5) 0.034(4) 0.074(6) -0.011(4) -0.005(5) -0.020(4)
C65 0.072(5) 0.044(4) 0.041(4) -0.004(3) 0.015(4) 0.003(4)
C66 0.069(5) 0.073(5) 0.034(4) 0.001(4) 0.022(4) -0.016(4)
C67 0.081(5) 0.041(4) 0.037(4) 0.013(3) -0.001(4) 0.007(4)
C68 0.056(4) 0.065(5) 0.039(4) -0.003(4) -0.010(4) -0.005(4)
C69 0.068(5) 0.040(4) 0.034(4) -0.011(3) 0.001(4) -0.018(4)
C70 0.072(5) 0.044(5) 0.073(6) 0.017(4) 0.044(5) 0.012(4)
C71 0.073(5) 0.069(5) 0.034(4) 0.000(4) 0.014(4) 0.017(4)
C72 0.067(5) 0.038(4) 0.078(6) -0.012(4) 0.033(5) 0.004(4)
C73 0.053(4) 0.059(5) 0.069(5) 0.020(4) 0.023(4) 0.020(4)
C74 0.039(4) 0.054(5) 0.073(5) -0.007(4) 0.027(4) -0.008(3)
C100 0.117(9) 0.109(9) 0.057(6) -0.022(6) -0.016(6) -0.032(8)
C101 0.125(9) 0.091(8) 0.073(7) -0.024(6) 0.041(6) -0.003(7)
C102 0.075(6) 0.086(7) 0.082(6) -0.023(5) 0.038(5) 0.000(5)
C103 0.076(6) 0.101(7) 0.042(5) -0.021(5) 0.016(4) -0.024(6)
C104 0.050(5) 0.126(9) 0.085(7) -0.018(7) -0.018(5) 0.009(6)
C105 0.115(10) 0.124(11) 0.107(9) 0.003(8) -0.052(8) 0.030(8)
C106 0.129(9) 0.106(8) 0.095(8) -0.020(6) 0.054(7) -0.017(7)
C110 0.121(12) 0.29(2) 0.153(16) -0.054(15) 0.037(11) 0.083(15)
C111 0.096(10) 0.23(2) 0.103(11) -0.037(12) -0.002(9) 0.024(11)
C112 0.26(2) 0.115(14) 0.155(19) 0.003(12) 0.055(19) 0.076(14)
C113 0.48(5) 0.157(18) 0.082(13) -0.018(11) -0.017(16) 0.21(2)
C114 0.35(4) 0.26(3) 0.16(2) -0.10(2) 0.02(2) 0.21(3)
C115 0.085(9) 0.33(3) 0.168(17) -0.141(19) -0.029(11) 0.097(13)
C116 0.27(2) 0.108(13) 0.38(3) -0.050(16) 0.02(2) -0.014(14)
Cl1 0.0340(8) 0.0331(8) 0.0504(10) 0.0164(8) -0.0021(7) 0.0010(7)
Cl2 0.0630(11) 0.0361(9) 0.0477(10) -0.0102(8) 0.0098(9) -0.0135(8)
Er1 0.02322(13) 0.02520(14) 0.02976(15) 0.00042(12) 0.00496(11) -0.00188(11)
Er2 0.03604(15) 0.02423(14) 0.03251(16) 0.00442(13) 0.00362(12) -0.00233(12)
N1 0.032(3) 0.026(3) 0.030(3) 0.008(2) 0.009(2) 0.005(2)
N12 0.029(2) 0.032(3) 0.032(3) 0.003(2) 0.003(2) 0.003(2)
N13 0.024(2) 0.025(2) 0.023(3) 0.007(2) 0.005(2) 0.005(2)
N23 0.028(2) 0.028(2) 0.029(3) 0.009(2) 0.009(2) 0.004(2)
Ti1 0.0284(5) 0.0347(6) 0.0238(6) 0.0000(5) 0.0056(5) 0.0065(5)
Ti2 0.0265(5) 0.0282(6) 0.0302(6) 0.0020(5) 0.0024(5) 0.0068(5)
Ti3 0.0224(5) 0.0237(5) 0.0293(6) 0.0003(5) 0.0049(4) -0.0020(4)

loop_
_atom_type_symbol
_atom_type_description
_atom_type_scat_dispersion_real
_atom_type_scat_dispersion_imag
_atom_type_scat_source
C C 0.0033 0.0016 'International Tables Vol C Tables 4.2.6.8 and 6.1.1.4'
H H 0 0 'International Tables Vol C Tables 4.2.6.8 and 6.1.1.4'
Cl Cl 0.1484 0.1585 'International Tables Vol C Tables 4.2.6.8 and 6.1.1.4'
Er Er -0.2586 4.9576 'International Tables Vol C Tables 4.2.6.8 and 6.1.1.4'
N N 0.0061 0.0033 'International Tables Vol C Tables 4.2.6.8 and 6.1.1.4'
Ti Ti 0.2776 0.4457 'International Tables Vol C Tables 4.2.6.8 and 6.1.1.4'

loop_
_exptl_crystal_face_index_h
_exptl_crystal_face_index_k
_exptl_crystal_face_index_l
_exptl_crystal_face_perp_dist
1 0 3 0.066
-1 0 0 0.057
1 0 -5 0.093
-3 17 1 0.075
1 -14 -1 0.033

loop_
_geom_angle_atom_site_label_1
_geom_angle_atom_site_label_2
_geom_angle_atom_site_label_3
_geom_angle
_geom_angle_site_symmetry_1
_geom_angle_site_symmetry_3
_geom_angle_publ_flag
C11 C10 C14 107.8(6) . . ?
C11 C10 C15 125.8(7) . . ?
C14 C10 C15 126.4(7) . . ?
C11 C10 Ti1 72.5(3) . . ?
C14 C10 Ti1 73.6(3) . . ?
C15 C10 Ti1 120.3(4) . . ?
C12 C11 C10 108.9(6) . . ?
C12 C11 C16 124.9(7) . . ?
C10 C11 C16 126.2(7) . . ?
C12 C11 Ti1 73.6(4) . . ?
C10 C11 Ti1 72.4(4) . . ?
C16 C11 Ti1 120.8(4) . . ?
C11 C12 C13 107.7(6) . . ?
C11 C12 C17 126.2(7) . . ?
C13 C12 C17 125.9(7) . . ?
C11 C12 Ti1 71.6(4) . . ?
C13 C12 Ti1 74.0(3) . . ?
C17 C12 Ti1 124.6(4) . . ?
C12 C13 C14 108.0(6) . . ?
C12 C13 C18 126.1(6) . . ?
C14 C13 C18 125.8(6) . . ?
C12 C13 Ti1 71.3(3) . . ?
C14 C13 Ti1 71.4(3) . . ?
C18 C13 Ti1 124.8(4) . . ?
C10 C14 C13 107.5(6) . . ?
C10 C14 C19 127.9(6) . . ?
C13 C14 C19 124.3(6) . . ?
C10 C14 Ti1 71.3(3) . . ?
C13 C14 Ti1 73.9(3) . . ?
C19 C14 Ti1 125.0(4) . . ?
C21 C20 C24 108.5(5) . . ?
C21 C20 C25 127.0(6) . . ?
C24 C20 C25 124.0(6) . . ?
C21 C20 Ti2 74.1(3) . . ?
C24 C20 Ti2 71.0(3) . . ?
C25 C20 Ti2 127.5(4) . . ?
C20 C21 C22 108.2(5) . . ?
C20 C21 C26 127.3(6) . . ?
C22 C21 C26 124.2(6) . . ?
C20 C21 Ti2 71.7(3) . . ?
C22 C21 Ti2 71.4(3) . . ?
C26 C21 Ti2 126.8(4) . . ?
C21 C22 C23 107.8(5) . . ?
C21 C22 C27 124.4(7) . . ?
C23 C22 C27 127.6(7) . . ?
C21 C22 Ti2 74.2(3) . . ?
C23 C22 Ti2 70.9(3) . . ?
C27 C22 Ti2 125.0(4) . . ?
C22 C23 C24 108.4(6) . . ?
C22 C23 C28 127.0(7) . . ?
C24 C23 C28 124.5(7) . . ?
C22 C23 Ti2 74.1(3) . . ?
C24 C23 Ti2 72.6(3) . . ?
C28 C23 Ti2 121.7(4) . . ?
C20 C24 C23 107.1(6) . . ?
C20 C24 C29 127.3(7) . . ?
C23 C24 C29 125.5(7) . . ?
C20 C24 Ti2 73.9(3) . . ?
C23 C24 Ti2 71.9(3) . . ?
C29 C24 Ti2 122.0(4) . . ?
C34 C30 C31 107.3(5) . . ?
C34 C30 C35 125.9(5) . . ?
C31 C30 C35 126.7(5) . . ?
C34 C30 Ti3 72.6(3) . . ?
C31 C30 Ti3 73.2(3) . . ?
C35 C30 Ti3 122.3(4) . . ?
C32 C31 C30 107.9(5) . . ?
C32 C31 C36 125.7(6) . . ?
C30 C31 C36 126.2(5) . . ?
C32 C31 Ti3 74.2(3) . . ?
C30 C31 Ti3 71.4(3) . . ?
C36 C31 Ti3 124.5(4) . . ?
C31 C32 C33 108.4(5) . . ?
C31 C32 C37 125.2(6) . . ?
C33 C32 C37 126.4(5) . . ?
C31 C32 Ti3 71.4(3) . . ?
C33 C32 Ti3 72.1(3) . . ?
C37 C32 Ti3 124.4(4) . . ?
C34 C33 C32 107.5(5) . . ?
C34 C33 C38 127.2(5) . . ?
C32 C33 C38 125.1(6) . . ?
C34 C33 Ti3 71.1(3) . . ?
C32 C33 Ti3 73.3(3) . . ?
C38 C33 Ti3 125.3(4) . . ?
C33 C34 C30 108.9(5) . . ?
C33 C34 C39 126.0(5) . . ?
C30 C34 C39 124.7(6) . . ?
C33 C34 Ti3 74.3(3) . . ?
C30 C34 Ti3 72.2(3) . . ?
C39 C34 Ti3 125.8(4) . . ?
C51 C50 C54 108.7(6) . . ?
C51 C50 Er1 73.6(4) . . ?
C54 C50 Er1 75.2(3) . . ?
C50 C51 C52 108.0(7) . . ?
C50 C51 Er1 76.4(4) . . ?
C52 C51 Er1 76.8(4) . . ?
C53 C52 C51 108.5(7) . . ?
C53 C52 Er1 75.4(4) . . ?
C51 C52 Er1 72.7(4) . . ?
C52 C53 C54 107.8(7) . . ?
C52 C53 Er1 74.6(4) . . ?
C54 C53 Er1 74.2(4) . . ?
C53 C54 C50 106.9(7) . . ?
C53 C54 Er1 75.5(4) . . ?
C50 C54 Er1 74.1(4) . . ?
C64 C60 C61 110.1(7) . . ?
C64 C60 Er2 76.1(4) . . ?
C61 C60 Er2 74.3(4) . . ?
C60 C61 C62 104.4(7) . . ?
C60 C61 Er2 75.8(4) . . ?
C62 C61 Er2 73.5(4) . . ?
C63 C62 C61 109.0(7) . . ?
C63 C62 Er2 75.5(4) . . ?
C61 C62 Er2 75.5(4) . . ?
C64 C63 C62 108.1(7) . . ?
C64 C63 Er2 77.5(4) . . ?
C62 C63 Er2 74.4(4) . . ?
C63 C64 C60 108.4(7) . . ?
C63 C64 Er2 73.3(4) . . ?
C60 C64 Er2 74.4(4) . . ?
C66 C65 C69 107.9(6) . . ?
C66 C65 Er2 75.1(4) . . ?
C69 C65 Er2 72.7(3) . . ?
C65 C66 C67 108.1(6) . . ?
C65 C66 Er2 75.3(4) . . ?
C67 C66 Er2 73.9(4) . . ?
C68 C67 C66 107.8(6) . . ?
C68 C67 Er2 73.4(4) . . ?
C66 C67 Er2 76.3(4) . . ?
C67 C68 C69 108.4(6) . . ?
C67 C68 Er2 76.6(4) . . ?
C69 C68 Er2 75.2(4) . . ?
C65 C69 C68 107.7(6) . . ?
C65 C69 Er2 77.4(4) . . ?
C68 C69 Er2 74.3(4) . . ?
C74 C70 C71 107.6(6) . . ?
C74 C70 Er2 74.9(4) . . ?
C71 C70 Er2 74.0(4) . . ?
C72 C71 C70 107.3(7) . . ?
C72 C71 Er2 73.7(4) . . ?
C70 C71 Er2 76.4(4) . . ?
C71 C72 C73 109.7(7) . . ?
C71 C72 Er2 76.6(4) . . ?
C73 C72 Er2 75.8(4) . . ?
C72 C73 C74 106.1(7) . . ?
C72 C73 Er2 74.2(4) . . ?
C74 C73 Er2 76.5(4) . . ?
C70 C74 C73 109.2(7) . . ?
C70 C74 Er2 75.8(4) . . ?
C73 C74 Er2 73.7(4) . . ?
C101 C100 C105 118.4(11) . . ?
C100 C101 C102 121.5(11) . . ?
C101 C102 C103 122.1(9) . . ?
C104 C103 C102 119.1(9) . . ?
C104 C103 C106 120.7(9) . . ?
C102 C103 C106 120.2(9) . . ?
C103 C104 C105 119.2(10) . . ?
C100 C105 C104 119.6(10) . . ?
C115 C110 C111 116.3(18) . . ?
C112 C111 C110 123.6(18) . . ?
C111 C112 C116 117(2) . . ?
C111 C112 C113 120(2) . . ?
C116 C112 C113 123(3) . . ?
C114 C113 C112 122(3) . . ?
C113 C114 C115 121(3) . . ?
C110 C115 C114 115.8(19) . . ?
Er1 Cl1 Er2 149.84(6) . . ?
Cl2 Er1 N13 95.72(10) . . ?
Cl2 Er1 N12 77.24(11) . . ?
N13 Er1 N12 69.96(13) . . ?
Cl2 Er1 C51 84.95(17) . . ?
N13 Er1 C51 167.0(2) . . ?
N12 Er1 C51 97.70(19) . . ?
Cl2 Er1 N23 145.73(10) . . ?
N13 Er1 N23 69.28(12) . . ?
N12 Er1 N23 68.74(13) . . ?
C51 Er1 N23 103.13(19) . . ?
Cl2 Er1 C50 114.21(17) . . ?
N13 Er1 C50 144.40(18) . . ?
N12 Er1 C50 97.24(18) . . ?
C51 Er1 C50 30.0(2) . . ?
N23 Er1 C50 75.12(17) . . ?
Cl2 Er1 C54 130.05(15) . . ?
N13 Er1 C54 132.99(17) . . ?
N12 Er1 C54 123.8(2) . . ?
C51 Er1 C54 50.5(2) . . ?
N23 Er1 C54 75.44(18) . . ?
C50 Er1 C54 30.7(2) . . ?
Cl2 Er1 C52 80.54(17) . . ?
N13 Er1 C52 162.3(2) . . ?
N12 Er1 C52 125.1(2) . . ?
C51 Er1 C52 30.5(2) . . ?
N23 Er1 C52 122.55(18) . . ?
C50 Er1 C52 49.5(2) . . ?
C54 Er1 C52 49.8(2) . . ?
Cl2 Er1 C53 106.19(19) . . ?
N13 Er1 C53 140.61(19) . . ?
N12 Er1 C53 146.13(18) . . ?
C51 Er1 C53 50.3(2) . . ?
N23 Er1 C53 104.3(2) . . ?
C50 Er1 C53 50.0(2) . . ?
C54 Er1 C53 30.3(2) . . ?
C52 Er1 C53 30.0(2) . . ?
Cl2 Er1 Cl1 89.92(5) . . ?
N13 Er1 Cl1 72.37(10) . . ?
N12 Er1 Cl1 138.49(9) . . ?
C51 Er1 Cl1 120.59(18) . . ?
N23 Er1 Cl1 112.78(9) . . ?
C50 Er1 Cl1 123.79(17) . . ?
C54 Er1 Cl1 94.74(19) . . ?
C52 Er1 Cl1 90.31(19) . . ?
C53 Er1 Cl1 75.30(16) . . ?
Cl2 Er1 Ti1 80.33(4) . . ?
N13 Er1 Ti1 34.89(9) . . ?
N12 Er1 Ti1 35.91(9) . . ?
C51 Er1 Ti1 133.36(17) . . ?
N23 Er1 Ti1 69.90(9) . . ?
C50 Er1 Ti1 129.21(15) . . ?
C54 Er1 Ti1 144.89(16) . . ?
C52 Er1 Ti1 156.32(19) . . ?
C53 Er1 Ti1 173.29(19) . . ?
Cl1 Er1 Ti1 103.48(4) . . ?
Cl2 Er1 Ti3 127.74(4) . . ?
N13 Er1 Ti3 35.10(9) . . ?
N12 Er1 Ti3 70.22(10) . . ?
C51 Er1 Ti3 138.08(17) . . ?
N23 Er1 Ti3 34.96(8) . . ?
C50 Er1 Ti3 109.60(15) . . ?
C54 Er1 Ti3 102.11(15) . . ?
C52 Er1 Ti3 151.69(17) . . ?
C53 Er1 Ti3 123.68(19) . . ?
Cl1 Er1 Ti3 88.53(4) . . ?
Ti1 Er1 Ti3 49.61(2) . . ?
C68 Er2 C69 30.4(2) . . ?
C68 Er2 C62 104.2(2) . . ?
C69 Er2 C62 120.3(2) . . ?
C68 Er2 C72 102.8(2) . . ?
C69 Er2 C72 119.3(2) . . ?
C62 Er2 C72 102.1(3) . . ?
C68 Er2 C63 117.3(2) . . ?
C69 Er2 C63 143.7(2) . . ?
C62 Er2 C63 30.1(2) . . ?
C72 Er2 C63 72.9(2) . . ?
C68 Er2 C61 119.8(2) . . ?
C69 Er2 C61 119.1(2) . . ?
C62 Er2 C61 31.1(2) . . ?
C72 Er2 C61 119.4(2) . . ?
C63 Er2 C61 50.6(2) . . ?
C68 Er2 C67 29.95(19) . . ?
C69 Er2 C67 49.7(2) . . ?
C62 Er2 C67 75.0(2) . . ?
C72 Er2 C67 115.5(2) . . ?
C63 Er2 C67 93.9(2) . . ?
C61 Er2 C67 90.9(2) . . ?
C68 Er2 C73 73.3(2) . . ?
C69 Er2 C73 90.6(2) . . ?
C62 Er2 C73 114.1(3) . . ?
C72 Er2 C73 30.0(2) . . ?
C63 Er2 C73 91.0(2) . . ?
C61 Er2 C73 141.6(2) . . ?
C67 Er2 C73 91.2(2) . . ?
C68 Er2 C60 149.6(2) . . ?
C69 Er2 C60 142.5(2) . . ?
C62 Er2 C60 49.1(2) . . ?
C72 Er2 C60 97.8(2) . . ?
C63 Er2 C60 48.9(2) . . ?
C61 Er2 C60 29.9(2) . . ?
C67 Er2 C60 120.1(2) . . ?
C73 Er2 C60 126.9(3) . . ?
C68 Er2 C71 117.8(2) . . ?
C69 Er2 C71 118.6(2) . . ?
C62 Er2 C71 118.6(3) . . ?
C72 Er2 C71 29.7(2) . . ?
C63 Er2 C71 89.1(3) . . ?
C61 Er2 C71 120.0(2) . . ?
C67 Er2 C71 140.7(2) . . ?
C73 Er2 C71 49.5(2) . . ?
C60 Er2 C71 90.8(3) . . ?
C68 Er2 C66 49.3(2) . . ?
C69 Er2 C66 49.3(2) . . ?
C62 Er2 C66 71.8(2) . . ?
C72 Er2 C66 145.3(2) . . ?
C63 Er2 C66 99.9(2) . . ?
C61 Er2 C66 73.1(2) . . ?
C67 Er2 C66 29.87(19) . . ?
C73 Er2 C66 120.1(2) . . ?
C60 Er2 C66 102.4(2) . . ?
C71 Er2 C66 166.8(2) . . ?
C68 Er2 C65 49.5(2) . . ?
C69 Er2 C65 29.87(18) . . ?
C62 Er2 C65 98.7(3) . . ?
C72 Er2 C65 149.1(2) . . ?
C63 Er2 C65 128.3(2) . . ?
C61 Er2 C65 89.8(2) . . ?
C67 Er2 C65 49.2(2) . . ?
C73 Er2 C65 119.6(2) . . ?
C60 Er2 C65 113.1(2) . . ?
C71 Er2 C65 142.6(2) . . ?
C66 Er2 C65 29.59(19) . . ?
Ti3 N1 Ti2 96.12(18) . . ?
Ti3 N1 Ti1 95.34(19) . . ?
Ti2 N1 Ti1 95.52(19) . . ?
Ti2 N12 Ti1 92.98(19) . . ?
Ti2 N12 Er1 96.39(17) . . ?
Ti1 N12 Er1 93.72(16) . . ?
Ti1 N13 Ti3 93.52(18) . . ?
Ti1 N13 Er1 95.21(15) . . ?
Ti3 N13 Er1 95.30(15) . . ?
Ti3 N23 Ti2 93.62(17) . . ?
Ti3 N23 Er1 94.76(15) . . ?
Ti2 N23 Er1 95.34(16) . . ?
N1 Ti1 N13 85.75(18) . . ?
N1 Ti1 N12 85.15(18) . . ?
N13 Ti1 N12 98.87(17) . . ?
N1 Ti1 C10 98.4(2) . . ?
N13 Ti1 C10 123.1(2) . . ?
N12 Ti1 C10 138.0(2) . . ?
N1 Ti1 C11 111.3(2) . . ?
N13 Ti1 C11 151.7(2) . . ?
N12 Ti1 C11 104.8(2) . . ?
C10 Ti1 C11 35.1(2) . . ?
N1 Ti1 C12 145.2(2) . . ?
N13 Ti1 C12 128.0(2) . . ?
N12 Ti1 C12 96.2(2) . . ?
C10 Ti1 C12 58.3(2) . . ?
C11 Ti1 C12 34.7(2) . . ?
N1 Ti1 C14 118.7(2) . . ?
N13 Ti1 C14 94.13(19) . . ?
N12 Ti1 C14 153.7(2) . . ?
C10 Ti1 C14 35.1(2) . . ?
C11 Ti1 C14 58.1(2) . . ?
C12 Ti1 C14 58.1(2) . . ?
N1 Ti1 C13 153.2(2) . . ?
N13 Ti1 C13 97.11(19) . . ?
N12 Ti1 C13 120.4(2) . . ?
C10 Ti1 C13 57.9(2) . . ?
C11 Ti1 C13 57.5(2) . . ?
C12 Ti1 C13 34.6(2) . . ?
C14 Ti1 C13 34.7(2) . . ?
N1 Ti1 Ti3 42.27(13) . . ?
N13 Ti1 Ti3 43.50(13) . . ?
N12 Ti1 Ti3 91.57(13) . . ?
C10 Ti1 Ti3 118.92(19) . . ?
C11 Ti1 Ti3 148.3(2) . . ?
C12 Ti1 Ti3 169.67(16) . . ?
C14 Ti1 Ti3 113.31(15) . . ?
C13 Ti1 Ti3 135.06(15) . . ?
N1 Ti1 Ti2 42.25(12) . . ?
N13 Ti1 Ti2 92.38(12) . . ?
N12 Ti1 Ti2 42.91(13) . . ?
C10 Ti1 Ti2 127.51(17) . . ?
C11 Ti1 Ti2 115.53(16) . . ?
C12 Ti1 Ti2 129.81(16) . . ?
C14 Ti1 Ti2 159.20(17) . . ?
C13 Ti1 Ti2 162.27(16) . . ?
Ti3 Ti1 Ti2 60.32(4) . . ?
N1 Ti1 Er1 92.74(12) . . ?
N13 Ti1 Er1 49.90(11) . . ?
N12 Ti1 Er1 50.38(12) . . ?
C10 Ti1 Er1 166.49(17) . . ?
C11 Ti1 Er1 144.9(2) . . ?
C12 Ti1 Er1 114.89(18) . . ?
C14 Ti1 Er1 131.77(16) . . ?
C13 Ti1 Er1 109.50(15) . . ?
Ti3 Ti1 Er1 65.46(3) . . ?
Ti2 Ti1 Er1 66.00(3) . . ?
N1 Ti2 N12 86.34(18) . . ?
N1 Ti2 N23 84.79(17) . . ?
N12 Ti2 N23 97.90(18) . . ?
N1 Ti2 C23 100.5(2) . . ?
N12 Ti2 C23 120.8(2) . . ?
N23 Ti2 C23 141.1(2) . . ?
N1 Ti2 C24 109.5(2) . . ?
N12 Ti2 C24 151.9(2) . . ?
N23 Ti2 C24 106.3(2) . . ?
C23 Ti2 C24 35.4(2) . . ?
N1 Ti2 C22 123.5(2) . . ?
N12 Ti2 C22 93.6(2) . . ?
N23 Ti2 C22 150.2(2) . . ?
C23 Ti2 C22 35.0(2) . . ?
C24 Ti2 C22 58.4(2) . . ?
N1 Ti2 C20 142.7(2) . . ?
N12 Ti2 C20 130.3(2) . . ?
N23 Ti2 C20 94.79(19) . . ?
C23 Ti2 C20 58.1(2) . . ?
C24 Ti2 C20 35.1(2) . . ?
C22 Ti2 C20 57.5(2) . . ?
N1 Ti2 C21 157.1(2) . . ?
N12 Ti2 C21 98.87(19) . . ?
N23 Ti2 C21 116.2(2) . . ?
C23 Ti2 C21 57.6(2) . . ?
C24 Ti2 C21 57.8(2) . . ?
C22 Ti2 C21 34.4(2) . . ?
C20 Ti2 C21 34.18(19) . . ?
N1 Ti2 Ti1 42.24(13) . . ?
N12 Ti2 Ti1 44.11(12) . . ?
N23 Ti2 Ti1 90.99(12) . . ?
C23 Ti2 Ti1 118.87(16) . . ?
C24 Ti2 Ti1 146.26(18) . . ?
C22 Ti2 Ti1 115.89(15) . . ?
C20 Ti2 Ti1 172.73(16) . . ?
C21 Ti2 Ti1 138.66(15) . . ?
N1 Ti2 Ti3 41.87(13) . . ?
N12 Ti2 Ti3 91.95(13) . . ?
N23 Ti2 Ti3 42.93(11) . . ?
C23 Ti2 Ti3 130.95(19) . . ?
C24 Ti2 Ti3 115.44(16) . . ?
C22 Ti2 Ti3 163.89(18) . . ?
C20 Ti2 Ti3 127.51(15) . . ?
C21 Ti2 Ti3 158.14(16) . . ?
Ti1 Ti2 Ti3 59.70(3) . . ?
N1 Ti2 Er1 91.45(13) . . ?
N12 Ti2 Er1 49.26(13) . . ?
N23 Ti2 Er1 49.67(12) . . ?
C23 Ti2 Er1 164.2(2) . . ?
C24 Ti2 Er1 147.55(19) . . ?
C22 Ti2 Er1 129.27(17) . . ?
C20 Ti2 Er1 116.49(15) . . ?
C21 Ti2 Er1 108.91(15) . . ?
Ti1 Ti2 Er1 64.46(3) . . ?
Ti3 Ti2 Er1 64.69(3) . . ?
N1 Ti3 N23 85.44(17) . . ?
N1 Ti3 N13 85.35(18) . . ?
N23 Ti3 N13 98.55(17) . . ?
N1 Ti3 C30 107.9(2) . . ?
N23 Ti3 C30 116.03(19) . . ?
N13 Ti3 C30 143.42(19) . . ?
N1 Ti3 C34 113.27(19) . . ?
N23 Ti3 C34 148.06(19) . . ?
N13 Ti3 C34 108.22(19) . . ?
C30 Ti3 C34 35.22(19) . . ?
N1 Ti3 C31 132.2(2) . . ?
N23 Ti3 C31 89.85(18) . . ?
N13 Ti3 C31 142.23(19) . . ?
C30 Ti3 C31 35.38(19) . . ?
C34 Ti3 C31 58.29(19) . . ?
N1 Ti3 C33 143.07(19) . . ?
N23 Ti3 C33 131.39(19) . . ?
N13 Ti3 C33 90.51(18) . . ?
C30 Ti3 C33 58.18(19) . . ?
C34 Ti3 C33 34.60(19) . . ?
C31 Ti3 C33 57.90(19) . . ?
N1 Ti3 C32 165.49(19) . . ?
N23 Ti3 C32 98.19(19) . . ?
N13 Ti3 C32 107.83(18) . . ?
C30 Ti3 C32 57.90(19) . . ?
C34 Ti3 C32 57.54(19) . . ?
C31 Ti3 C32 34.40(18) . . ?
C33 Ti3 C32 34.65(19) . . ?
N1 Ti3 Ti1 42.39(13) . . ?
N23 Ti3 Ti1 91.61(13) . . ?
N13 Ti3 Ti1 42.98(12) . . ?
C30 Ti3 Ti1 139.72(15) . . ?
C34 Ti3 Ti1 119.84(14) . . ?
C31 Ti3 Ti1 174.17(15) . . ?
C33 Ti3 Ti1 124.31(14) . . ?
C32 Ti3 Ti1 150.56(14) . . ?
N1 Ti3 Ti2 42.01(12) . . ?
N23 Ti3 Ti2 43.45(12) . . ?
N13 Ti3 Ti2 91.68(12) . . ?
C30 Ti3 Ti2 121.26(15) . . ?
C34 Ti3 Ti2 148.02(15) . . ?
C31 Ti3 Ti2 118.19(14) . . ?
C33 Ti3 Ti2 174.70(15) . . ?
C32 Ti3 Ti2 140.09(14) . . ?
Ti1 Ti3 Ti2 59.97(4) . . ?
N1 Ti3 Er1 92.38(13) . . ?
N23 Ti3 Er1 50.28(12) . . ?
N13 Ti3 Er1 49.60(11) . . ?
C30 Ti3 Er1 155.35(15) . . ?
C34 Ti3 Er1 145.93(15) . . ?
C31 Ti3 Er1 120.00(14) . . ?
C33 Ti3 Er1 112.47(14) . . ?
C32 Ti3 Er1 100.77(13) . . ?
Ti1 Ti3 Er1 64.93(3) . . ?
Ti2 Ti3 Er1 65.70(3) . . ?

loop_
_geom_bond_atom_site_label_1
_geom_bond_atom_site_label_2
_geom_bond_distance
_geom_bond_site_symmetry_2
_geom_bond_publ_flag
C10 C11 1.418(9) . ?
C10 C14 1.428(9) . ?
C10 C15 1.504(9) . ?
C10 Ti1 2.352(6) . ?
C11 C12 1.414(9) . ?
C11 C16 1.517(9) . ?
C11 Ti1 2.354(6) . ?
C12 C13 1.427(8) . ?
C12 C17 1.513(9) . ?
C12 Ti1 2.380(6) . ?
C13 C14 1.432(8) . ?
C13 C18 1.517(8) . ?
C13 Ti1 2.416(5) . ?
C14 C19 1.503(8) . ?
C14 Ti1 2.383(5) . ?
C20 C21 1.420(8) . ?
C20 C24 1.435(8) . ?
C20 C25 1.509(8) . ?
C20 Ti2 2.401(5) . ?
C21 C22 1.427(8) . ?
C21 C26 1.490(8) . ?
C21 Ti2 2.431(6) . ?
C22 C23 1.427(9) . ?
C22 C27 1.518(9) . ?
C22 Ti2 2.396(6) . ?
C23 C24 1.435(9) . ?
C23 C28 1.529(9) . ?
C23 Ti2 2.354(6) . ?
C24 C29 1.496(9) . ?
C24 Ti2 2.363(6) . ?
C30 C34 1.428(8) . ?
C30 C31 1.440(8) . ?
C30 C35 1.515(8) . ?
C30 Ti3 2.358(5) . ?
C31 C32 1.420(7) . ?
C31 C36 1.514(8) . ?
C31 Ti3 2.381(5) . ?
C32 C33 1.436(8) . ?
C32 C37 1.508(8) . ?
C32 Ti3 2.419(6) . ?
C33 C34 1.418(8) . ?
C33 C38 1.513(8) . ?
C33 Ti3 2.403(5) . ?
C34 C39 1.517(8) . ?
C34 Ti3 2.362(5) . ?
C50 C51 1.367(9) . ?
C50 C54 1.411(9) . ?
C50 Er1 2.657(6) . ?
C51 C52 1.393(9) . ?
C51 Er1 2.623(6) . ?
C52 C53 1.387(10) . ?
C52 Er1 2.676(6) . ?
C53 C54 1.400(9) . ?
C53 Er1 2.687(6) . ?
C54 Er1 2.670(6) . ?
C60 C64 1.397(9) . ?
C60 C61 1.405(10) . ?
C60 Er2 2.732(6) . ?
C61 C62 1.446(10) . ?
C61 Er2 2.713(6) . ?
C62 C63 1.397(10) . ?
C62 Er2 2.687(6) . ?
C63 C64 1.378(10) . ?
C63 Er2 2.701(7) . ?
C64 Er2 2.753(6) . ?
C65 C66 1.402(9) . ?
C65 C69 1.401(9) . ?
C65 Er2 2.745(6) . ?
C66 C67 1.407(9) . ?
C66 Er2 2.744(6) . ?
C67 C68 1.392(9) . ?
C67 Er2 2.714(6) . ?
C68 C69 1.407(9) . ?
C68 Er2 2.673(6) . ?
C69 Er2 2.685(6) . ?
C70 C74 1.395(9) . ?
C70 C71 1.406(10) . ?
C70 Er2 2.764(6) . ?
C71 C72 1.391(9) . ?
C71 Er2 2.733(6) . ?
C72 C73 1.400(10) . ?
C72 Er2 2.697(6) . ?
C73 C74 1.405(9) . ?
C73 Er2 2.717(6) . ?
C74 Er2 2.753(6) . ?
C100 C101 1.337(12) . ?
C100 C105 1.420(14) . ?
C101 C102 1.341(11) . ?
C102 C103 1.395(10) . ?
C103 C104 1.342(11) . ?
C103 C106 1.476(11) . ?
C104 C105 1.422(13) . ?
C110 C115 1.41(2) . ?
C110 C111 1.42(2) . ?
C111 C112 1.31(2) . ?
C112 C116 1.39(2) . ?
C112 C113 1.39(2) . ?
C113 C114 1.25(4) . ?
C114 C115 1.53(4) . ?
Cl1 Er1 2.6960(15) . ?
Cl1 Er2 2.7652(15) . ?
Cl2 Er1 2.5816(16) . ?
Er1 N13 2.600(4) . ?
Er1 N12 2.613(4) . ?
Er1 N23 2.624(4) . ?
Er1 Ti1 3.3854(11) . ?
Er1 Ti3 3.3999(11) . ?
N1 Ti3 1.923(4) . ?
N1 Ti2 1.928(4) . ?
N1 Ti1 1.928(4) . ?
N12 Ti2 1.946(5) . ?
N12 Ti1 1.990(4) . ?
N13 Ti1 1.944(4) . ?
N13 Ti3 1.963(4) . ?
N23 Ti3 1.955(4) . ?
N23 Ti2 1.974(4) . ?
Ti1 Ti3 2.8469(14) . ?
Ti1 Ti2 2.8546(14) . ?
Ti2 Ti3 2.8647(15) . ?
